data_7063556
loop_
_publ_author_name
'Kuznetsova, Agata'
'Leonov, Nikita E.'
'Anikin, Oleg V.'
'Klenov, Michael S.'
'Churakov, Aleksandr M.'
'Strelenko, Yuri A.'
'Novikov, Roman A.'
'Fedyanin, Ivan V.'
'Pivkina, Alla N.'
'Kon'kova, Tatyana S.'
'Sinditskii, Valery P.'
'Smirnova, Anastasia D.'
'Tartakovsky, Vladimir'

_publ_section_title
;
 Parent 1,4-dihydro-[1,2,3]triazolo[4,5-d][1,2,3]triazole and its
 derivatives as precursors for the design of promising high energy density
 materials&#x2020;
;
_journal_name_full 'New Journal of Chemistry'
_journal_paper_doi 10.1039/D4NJ04427D
_journal_year 2024
_chemical_formula_moiety 'C3 H2 N6 O'
_chemical_formula_sum 'C3 H2 N6 O'
_chemical_formula_weight 138.11
_space_group_crystal_system orthorhombic
_space_group_IT_number 19
_space_group_name_Hall 'P 2ac 2ab'
_space_group_name_H-M_alt 'P 21 21 21'
_atom_sites_solution_hydrogens difmap
_atom_sites_solution_primary dual
_audit_creation_method 'Modified SHELXL output'
_audit_update_record
;
2024-09-09 deposited with the CCDC.	2024-11-22 downloaded from the CCDC.
;
_cell_angle_alpha 90
_cell_angle_beta 90
_cell_angle_gamma 90
_cell_formula_units_Z 4
_cell_length_a 3.6557(5)
_cell_length_b 10.3968(14)
_cell_length_c 13.7717(18)
_cell_measurement_reflns_used 2143
_cell_measurement_temperature 120(2)
_cell_measurement_theta_max 30.02
_cell_measurement_theta_min 2.45
_cell_volume 523.43(12)
_computing_cell_refinement 'Bruker SAINT'
_computing_data_collection 'Bruker APEX3'
_computing_data_reduction 'Bruker SAINT'
_computing_molecular_graphics 'SHELXTL (Sheldrick, 2008)'
_computing_publication_material 'SHELXTL (Sheldrick, 2008)'
_computing_structure_refinement 'SHELXL (Sheldrick, 2015b)'
_computing_structure_solution 'SHELXT (Sheldrick, 2015a)'
_diffrn_ambient_temperature 120(2)
_diffrn_detector_type 'Bruker PHOTON II CPAD area detector'
_diffrn_measured_fraction_theta_full 0.998
_diffrn_measured_fraction_theta_max 0.998
_diffrn_measurement_device_type 'Bruker SMART APEX II diffractometer'
_diffrn_measurement_method '\o scans'
_diffrn_radiation_type MoK\a
_diffrn_radiation_wavelength 0.71073
_diffrn_reflns_av_R_equivalents 0.0525
_diffrn_reflns_av_unetI/netI 0.0450
_diffrn_reflns_Laue_measured_fraction_full 0.998
_diffrn_reflns_Laue_measured_fraction_max 0.998
_diffrn_reflns_limit_h_max 5
_diffrn_reflns_limit_h_min -5
_diffrn_reflns_limit_k_max 14
_diffrn_reflns_limit_k_min -14
_diffrn_reflns_limit_l_max 19
_diffrn_reflns_limit_l_min -19
_diffrn_reflns_number 6619
_diffrn_reflns_point_group_measured_fraction_full 0.999
_diffrn_reflns_point_group_measured_fraction_max 0.997
_diffrn_reflns_theta_full 25.242
_diffrn_reflns_theta_max 30.125
_diffrn_reflns_theta_min 2.455
_exptl_absorpt_coefficient_mu 0.142
_exptl_absorpt_correction_T_max 0.862
_exptl_absorpt_correction_T_min 0.716
_exptl_absorpt_correction_type multi-scan
_exptl_absorpt_process_details SADABS
_exptl_crystal_colour colorless
_exptl_crystal_density_diffrn 1.753
_exptl_crystal_description plate
_exptl_crystal_F_000 280
_exptl_crystal_size_max 0.330
_exptl_crystal_size_mid 0.300
_exptl_crystal_size_min 0.080
_refine_diff_density_max 0.254
_refine_diff_density_min -0.204
_refine_diff_density_rms 0.051
_refine_ls_extinction_method none
_refine_ls_goodness_of_fit_ref 0.999
_refine_ls_hydrogen_treatment refall
_refine_ls_matrix_type full
_refine_ls_number_parameters 99
_refine_ls_number_reflns 1541
_refine_ls_number_restraints 0
_refine_ls_restrained_S_all 0.999
_refine_ls_R_factor_all 0.0382
_refine_ls_R_factor_gt 0.0312
_refine_ls_shift/su_max 0.000
_refine_ls_shift/su_mean 0.000
_refine_ls_structure_factor_coef Fsqd
_refine_ls_weighting_details 'w=1/[\s^2^(Fo^2^)+(0.0450P)^2^] where P=(Fo^2^+2Fc^2^)/3'
_refine_ls_weighting_scheme calc
_refine_ls_wR_factor_gt 0.0763
_refine_ls_wR_factor_ref 0.0783
_reflns_Friedel_coverage 0.634
_reflns_Friedel_fraction_full 1.000
_reflns_Friedel_fraction_max 0.995
_reflns_number_gt 1345
_reflns_number_total 1541
_reflns_threshold_expression 'I > 2\s(I)'
_cod_data_source_file d4nj04427d2.cif
_cod_data_source_block a1667
_cod_database_code 7063556
_publ_contact_name 'Fedyanin, Ivan V.'
_publ_contact_email octy@xrlab.ineos.ac.ru
_shelx_shelxl_version_number 2018/3
_shelx_space_group_comment
;
The symmetry employed for this shelxl refinement is uniquely defined
by the following loop, which should always be used as a source of
symmetry information in preference to the above space-group names.
They are only intended as comments.
;
_shelx_estimated_absorpt_t_min 0.955
_shelx_estimated_absorpt_t_max 0.989

loop_
_space_group_symop_operation_xyz
'x, y, z'
'-x+1/2, -y, z+1/2'
'-x, y+1/2, -z+1/2'
'x+1/2, -y+1/2, -z'

loop_
_atom_site_label
_atom_site_type_symbol
_atom_site_fract_x
_atom_site_fract_y
_atom_site_fract_z
_atom_site_U_iso_or_equiv
_atom_site_adp_type
_atom_site_occupancy
_atom_site_site_symmetry_order
_atom_site_calc_flag
_atom_site_refinement_flags_posn
_atom_site_refinement_flags_adp
_atom_site_refinement_flags_occupancy
_atom_site_disorder_assembly
_atom_site_disorder_group
O1 O 0.9642(4) 0.62441(11) 0.49166(8) 0.0156(3) Uani 1 1 d . . . . .
N1 N 0.5510(5) 0.40316(13) 0.27444(9) 0.0157(3) Uani 1 1 d . . . . .
N2 N 0.4438(5) 0.28684(13) 0.31017(10) 0.0164(3) Uani 1 1 d . . . . .
N3 N 0.4269(4) 0.28410(13) 0.40525(10) 0.0150(3) Uani 1 1 d . . . . .
N6 N 0.5069(4) 0.43562(12) 0.52891(10) 0.0127(3) Uani 1 1 d . . . . .
N7 N 0.4755(5) 0.45510(13) 0.60717(9) 0.0180(3) Uani 1 1 d . . . . .
N8 N 0.7151(4) 0.60627(13) 0.34151(11) 0.0138(3) Uani 1 1 d . . . . .
H8 H 0.667(8) 0.644(2) 0.2875(16) 0.031(7) Uiso 1 1 d . . . . .
C4 C 0.5286(5) 0.40464(14) 0.43329(11) 0.0120(3) Uani 1 1 d . . . . .
C5 C 0.6055(5) 0.47949(15) 0.35110(12) 0.0123(3) Uani 1 1 d . . . . .
C9 C 0.8919(5) 0.67088(15) 0.41301(12) 0.0132(3) Uani 1 1 d . . . . .
H9 H 0.948(7) 0.7594(17) 0.3925(12) 0.011(5) Uiso 1 1 d . . . . .

loop_
_atom_site_aniso_label
_atom_site_aniso_U_11
_atom_site_aniso_U_22
_atom_site_aniso_U_33
_atom_site_aniso_U_23
_atom_site_aniso_U_13
_atom_site_aniso_U_12
O1 0.0183(7) 0.0138(5) 0.0147(6) 0.0001(4) -0.0025(5) -0.0001(5)
N1 0.0210(8) 0.0140(6) 0.0122(7) -0.0008(5) -0.0007(6) -0.0013(6)
N2 0.0217(8) 0.0135(6) 0.0140(7) -0.0023(5) -0.0008(6) -0.0023(6)
N3 0.0187(8) 0.0121(6) 0.0143(7) -0.0027(5) -0.0014(6) -0.0012(6)
N6 0.0139(7) 0.0095(6) 0.0145(7) 0.0020(4) -0.0006(6) -0.0006(6)
N7 0.0238(8) 0.0157(6) 0.0144(7) 0.0003(5) 0.0012(6) 0.0006(7)
N8 0.0203(8) 0.0108(6) 0.0103(7) 0.0019(5) -0.0017(6) 0.0001(5)
C4 0.0156(8) 0.0109(6) 0.0097(7) -0.0015(5) -0.0004(6) 0.0000(7)
C5 0.0133(7) 0.0116(7) 0.0119(7) -0.0001(6) -0.0008(6) 0.0015(6)
C9 0.0144(8) 0.0103(7) 0.0149(8) -0.0015(6) 0.0021(6) 0.0016(6)

loop_
_atom_type_symbol
_atom_type_description
_atom_type_scat_dispersion_real
_atom_type_scat_dispersion_imag
_atom_type_scat_source
C C 0.0033 0.0016 'International Tables Vol C Tables 4.2.6.8 and 6.1.1.4'
H H 0.0000 0.0000 'International Tables Vol C Tables 4.2.6.8 and 6.1.1.4'
N N 0.0061 0.0033 'International Tables Vol C Tables 4.2.6.8 and 6.1.1.4'
O O 0.0106 0.0060 'International Tables Vol C Tables 4.2.6.8 and 6.1.1.4'

loop_
_geom_angle_atom_site_label_1
_geom_angle_atom_site_label_2
_geom_angle_atom_site_label_3
_geom_angle
_geom_angle_site_symmetry_1
_geom_angle_site_symmetry_3
_geom_angle_publ_flag
C5 N1 N2 106.54(13) . . ?
N3 N2 N1 113.16(13) . . ?
N2 N3 C4 104.48(13) . . ?
N7 N6 C4 175.95(17) . . ?
C9 N8 C5 122.72(14) . . ?
C9 N8 H8 120.0(16) . . ?
C5 N8 H8 117.3(16) . . ?
N6 C4 N3 118.48(14) . . ?
N6 C4 C5 131.52(14) . . ?
N3 C4 C5 109.65(13) . . ?
N1 C5 N8 122.25(15) . . ?
N1 C5 C4 106.17(14) . . ?
N8 C5 C4 131.58(15) . . ?
O1 C9 N8 123.65(15) . . ?
O1 C9 H9 125.6(11) . . ?
N8 C9 H9 110.8(11) . . ?

loop_
_geom_bond_atom_site_label_1
_geom_bond_atom_site_label_2
_geom_bond_distance
_geom_bond_site_symmetry_2
_geom_bond_publ_flag
O1 C9 1.215(2) . ?
N1 C5 1.336(2) . ?
N1 N2 1.363(2) . ?
N2 N3 1.3111(18) . ?
N3 C4 1.363(2) . ?
N6 N7 1.1027(18) . ?
N6 C4 1.3580(19) . ?
N8 C9 1.356(2) . ?
N8 C5 1.384(2) . ?
N8 H8 0.86(2) . ?
C4 C5 1.402(2) . ?
C9 H9 0.984(18) . ?

loop_
_geom_hbond_atom_site_label_D
_geom_hbond_atom_site_label_H
_geom_hbond_atom_site_label_A
_geom_hbond_distance_DH
_geom_hbond_distance_HA
_geom_hbond_distance_DA
_geom_hbond_angle_DHA
_geom_hbond_site_symmetry_A
_geom_hbond_publ_flag
N8 H8 N2 0.86(2) 2.04(2) 2.8681(19) 160(2) 3_655 yes

loop_
_geom_torsion_atom_site_label_1
_geom_torsion_atom_site_label_2
_geom_torsion_atom_site_label_3
_geom_torsion_atom_site_label_4
_geom_torsion
_geom_torsion_site_symmetry_1
_geom_torsion_site_symmetry_2
_geom_torsion_site_symmetry_3
_geom_torsion_site_symmetry_4
_geom_torsion_publ_flag
C5 N1 N2 N3 -0.1(2) . . . . ?
N1 N2 N3 C4 -0.1(2) . . . . ?
N2 N3 C4 N6 174.22(16) . . . . ?
N2 N3 C4 C5 0.2(2) . . . . ?
N2 N1 C5 N8 -179.56(17) . . . . ?
N2 N1 C5 C4 0.20(19) . . . . ?
C9 N8 C5 N1 -156.22(17) . . . . ?
C9 N8 C5 C4 24.1(3) . . . . ?
N6 C4 C5 N1 -173.2(2) . . . . ?
N3 C4 C5 N1 -0.26(19) . . . . ?
N6 C4 C5 N8 6.5(3) . . . . ?
N3 C4 C5 N8 179.47(18) . . . . ?
C5 N8 C9 O1 -1.2(3) . . . . ?
